data_2022638
loop_
_publ_author_name
'Khalilov, Leonard M.'
'Mescheryakova, Ekaterina S.'
'Bikmukhametov, Kamil Sh.'
'Makhmudiyarova, Natalia N.'
'Shangaraev, Kamil R.'
'Tulyabaev, Arthur R.'

_publ_section_title
;
 Twist-chair conformation of the tetraoxepane ring remains unchanged in
 tetraoxaspirododecane diamines
;
_journal_coden_ASTM ACSCGG
_journal_coeditor_code VP3002
_journal_issue 3
_journal_name_full
;
 Acta Crystallographica, Section C: Structural Chemistry
;
_journal_page_first 276
_journal_page_last 286
_journal_paper_doi 10.1107/S2053229620001382
_journal_volume 76
_journal_year 2020
_chemical_formula_moiety 'C20 H22 F2 N2 O4'
_chemical_formula_sum 'C20 H22 F2 N2 O4'
_chemical_formula_weight 392.40
_space_group_crystal_system monoclinic
_space_group_IT_number 14
_space_group_name_Hall '-P 2yn'
_space_group_name_H-M_alt 'P 1 21/n 1'
_atom_sites_solution_hydrogens mixed
_atom_sites_solution_primary dual
_audit_contact_author_name
;
;
_audit_creation_date 2020-01-27
_audit_creation_method
;
Olex2 1.2
(compiled 2018.05.29 svn.r3508 for OlexSys, GUI svn.r5506)
;
_cell_angle_alpha 90
_cell_angle_beta 100.068(9)
_cell_angle_gamma 90
_cell_formula_units_Z 4
_cell_length_a 12.9687(13)
_cell_length_b 10.0294(8)
_cell_length_c 14.5182(15)
_cell_measurement_reflns_used 2159
_cell_measurement_temperature 293(2)
_cell_measurement_theta_max 28.6790
_cell_measurement_theta_min 1.9950
_cell_volume 1859.3(3)
_computing_cell_refinement
;
CrysAlis PRO (Agilent, 2014)
;
_computing_data_collection
;
CrysAlis PRO (Agilent, 2014)
;
_computing_data_reduction
;
CrysAlis PRO (Agilent, 2014)
;
_computing_molecular_graphics
;
<i>OLEX2</i> (Dolomanov <i>et al.</i>, 2009)
;
_computing_publication_material
;
<i>OLEX2</i> (Dolomanov <i>et al.</i>, 2009)
;
_computing_structure_refinement
;
SHELXL2018 (Sheldrick, 2015b)
;
_computing_structure_solution
;
SHELXT (Sheldrick, 2015a)
;
_diffrn_ambient_temperature 293(2)
_diffrn_detector 'CCD plate'
_diffrn_detector_area_resol_mean 16.1709
_diffrn_detector_type Eos
_diffrn_measured_fraction_theta_full 0.991
_diffrn_measured_fraction_theta_max 0.865
_diffrn_measurement_details
;
#__ type_ start__ end____ width___ exp.time_
  1 omega  -16.00   51.00   1.0000   47.8550
omega____ theta____ kappa____ phi______ frames
    -      -16.2449   77.0000  120.0000 67

#__ type_ start__ end____ width___ exp.time_
  2 omega  -58.00   42.00   1.0000   47.8550
omega____ theta____ kappa____ phi______ frames
    -      -16.2449    0.0000  -60.0000 100

#__ type_ start__ end____ width___ exp.time_
  3 omega   23.00   56.00   1.0000   47.8550
omega____ theta____ kappa____ phi______ frames
    -       16.9480  -99.0000  -90.0000 33

#__ type_ start__ end____ width___ exp.time_
  4 omega  -23.00   22.00   1.0000   47.8550
omega____ theta____ kappa____ phi______ frames
    -      -16.2449  -99.0000  120.0000 45
;
_diffrn_measurement_device 'four-circle diffractometer'
_diffrn_measurement_device_type 'Agilent Xcalibur Eos'
_diffrn_measurement_method '\w scans'
_diffrn_orient_matrix_UB_11 -0.0424594000
_diffrn_orient_matrix_UB_12 0.0077488000
_diffrn_orient_matrix_UB_13 0.0244424000
_diffrn_orient_matrix_UB_21 0.0356652000
_diffrn_orient_matrix_UB_22 0.0009987000
_diffrn_orient_matrix_UB_23 0.0430777000
_diffrn_orient_matrix_UB_31 0.0042243000
_diffrn_orient_matrix_UB_32 0.0701980000
_diffrn_orient_matrix_UB_33 -0.0032412000
_diffrn_radiation_monochromator graphite
_diffrn_radiation_probe x-ray
_diffrn_radiation_type MoK\a
_diffrn_radiation_wavelength 0.71073
_diffrn_reflns_av_R_equivalents 0.0505
_diffrn_reflns_av_unetI/netI 0.0931
_diffrn_reflns_Laue_measured_fraction_full 0.991
_diffrn_reflns_Laue_measured_fraction_max 0.865
_diffrn_reflns_limit_h_max 16
_diffrn_reflns_limit_h_min -15
_diffrn_reflns_limit_k_max 12
_diffrn_reflns_limit_k_min -13
_diffrn_reflns_limit_l_max 12
_diffrn_reflns_limit_l_min -18
_diffrn_reflns_number 9582
_diffrn_reflns_point_group_measured_fraction_full 0.991
_diffrn_reflns_point_group_measured_fraction_max 0.865
_diffrn_reflns_theta_full 25.242
_diffrn_reflns_theta_max 29.116
_diffrn_reflns_theta_min 2.317
_diffrn_source 'Enhance (Mo) X-ray Source'
_exptl_absorpt_coefficient_mu 0.111
_exptl_absorpt_correction_T_max 1.00000
_exptl_absorpt_correction_T_min 0.33232
_exptl_absorpt_correction_type multi-scan
_exptl_absorpt_process_details
;
(CrysAlis PRO; Agilent, 2014)
;
_exptl_crystal_colour yellow
_exptl_crystal_colour_primary yellow
_exptl_crystal_density_diffrn 1.402
_exptl_crystal_description plank
_exptl_crystal_F_000 824
_exptl_crystal_size_max 0.77
_exptl_crystal_size_mid 0.34
_exptl_crystal_size_min 0.16
_refine_diff_density_max 0.672
_refine_diff_density_min -0.315
_refine_diff_density_rms 0.061
_refine_ls_extinction_coef .
_refine_ls_extinction_method none
_refine_ls_goodness_of_fit_ref 1.042
_refine_ls_hydrogen_treatment mixed
_refine_ls_matrix_type full
_refine_ls_number_parameters 261
_refine_ls_number_reflns 4320
_refine_ls_number_restraints 0
_refine_ls_restrained_S_all 1.042
_refine_ls_R_factor_all 0.1544
_refine_ls_R_factor_gt 0.0849
_refine_ls_shift/su_max 0.000
_refine_ls_shift/su_mean 0.000
_refine_ls_structure_factor_coef Fsqd
_refine_ls_weighting_details 'w=1/[\s^2^(Fo^2^)+(0.0840P)^2^+1.1240P] where P=(Fo^2^+2Fc^2^)/3'
_refine_ls_weighting_scheme calc
_refine_ls_wR_factor_gt 0.1986
_refine_ls_wR_factor_ref 0.2350
_reflns_Friedel_coverage 0.000
_reflns_Friedel_fraction_full .
_reflns_Friedel_fraction_max .
_reflns_number_gt 2239
_reflns_number_total 4320
_reflns_threshold_expression 'I > 2\s(I)'
_cod_data_source_file vp3002sup1_compound_III.cif
_cod_data_source_block compound_III
_cod_original_sg_symbol_H-M 'P 21/n'
_cod_database_code 2022638
_publcif_datablock.id {4559c639-24e7-420e-98ab-1bed835639ce}

_shelx_shelxl_version_number 2018/3
_shelx_space_group_comment
;
The symmetry employed for this shelxl refinement is uniquely defined
by the following loop, which should always be used as a source of
symmetry information in preference to the above space-group names.
They are only intended as comments.
;
_exptl_absorpt_special_details
;
CrysAlisPro, Agilent Technologies,
Version 1.171.37.35 (release 13-08-2014 CrysAlis171 .NET)
(compiled Aug 13 2014,18:06:01)
Empirical absorption correction using spherical harmonics,
implemented in SCALE3 ABSPACK scaling algorithm.
;
_reflns_odcompleteness_completeness 99.53
_reflns_odcompleteness_iscentric 1
_reflns_odcompleteness_theta 26.32
_olex2_refinement_description
;
1. Fixed Uiso
 At 1.2 times of:
  All C(H) groups, All C(H,H) groups
2.a Ternary CH refined with riding coordinates:
 C9(H9), C10(H10)
2.b Secondary CH2 refined with riding coordinates:
 C2(H2A,H2B), C3(H3A,H3B), C4(H4A,H4B), C5(H5A,H5B), C6(H6A,H6B)
2.c Aromatic/amide H refined with riding coordinates:
 C15(H15), C16(H16), C18(H18), C19(H19), C22(H22), C23(H23), C25(H25), C26(H26)
;
_olex2_date_sample_data_collection 2018-05-28
_olex2_submission_special_instructions 'No special instructions were received'
_publcif_info_exptl_table_max_cols 5
_publcif_info_exptl_table_use_headnotes y
_publcif_funding_html
;
<span class="funder">
<span class="fundref-name" data-id="">Russian Science Foundation</span>
<span class="fundref-subname" data-id=""></span> 
(<span class="fundref-grant-group"><span 
class="fundref-grant-type">grant</span> No. 
<span class="fundref-grant-id">18-73-00014</span></span>); 
</span>
<span class="funder">
<span class="fundref-name" data-id="501100003443">Ministry of Education
 and Science of the Russian Federation</span>
<span class="fundref-subname" data-id=""></span> 
(<span class="fundref-grant-group"><span 
class="fundref-grant-type">award</span> No. 
<span class="fundref-grant-id">2019-05-595-0001-058</span></span>).
</span>
;

loop_
_space_group_symop_operation_xyz
'x, y, z'
'-x+1/2, y+1/2, -z+1/2'
'-x, -y, -z'
'x-1/2, -y-1/2, z-1/2'

loop_
_atom_site_label
_atom_site_type_symbol
_atom_site_fract_x
_atom_site_fract_y
_atom_site_fract_z
_atom_site_U_iso_or_equiv
_atom_site_adp_type
_atom_site_occupancy
_atom_site_site_symmetry_order
_atom_site_calc_flag
_atom_site_refinement_flags_posn
_atom_site_refinement_flags_adp
_atom_site_refinement_flags_occupancy
_atom_site_disorder_assembly
_atom_site_disorder_group
C1 C 0.8811(2) 0.5942(3) 0.5931(2) 0.0368(8) Uani 1 1 d . . . . .
C2 C 0.8719(3) 0.6959(4) 0.5145(3) 0.0533(10) Uani 1 1 d . . . . .
H2A H 0.913404 0.666631 0.468759 0.064 Uiso 1 1 calc R . . . .
H2B H 0.799494 0.701709 0.483506 0.064 Uiso 1 1 calc R . . . .
C3 C 0.9090(3) 0.8318(4) 0.5507(3) 0.0610(11) Uani 1 1 d . . . . .
H3A H 0.861890 0.866304 0.590044 0.073 Uiso 1 1 calc R . . . .
H3B H 0.907587 0.892438 0.498452 0.073 Uiso 1 1 calc R . . . .
C4 C 1.0190(3) 0.8255(4) 0.6065(3) 0.0655(12) Uani 1 1 d . . . . .
H4A H 1.066814 0.796839 0.565949 0.079 Uiso 1 1 calc R . . . .
H4B H 1.040186 0.913734 0.629716 0.079 Uiso 1 1 calc R . . . .
C5 C 1.0257(3) 0.7304(4) 0.6877(3) 0.0571(11) Uani 1 1 d . . . . .
H5A H 0.982144 0.762195 0.730974 0.069 Uiso 1 1 calc R . . . .
H5B H 1.097433 0.725615 0.720736 0.069 Uiso 1 1 calc R . . . .
C6 C 0.9892(3) 0.5921(4) 0.6519(3) 0.0467(9) Uani 1 1 d . . . . .
H6A H 1.038300 0.556458 0.614973 0.056 Uiso 1 1 calc R . . . .
H6B H 0.989011 0.533145 0.704873 0.056 Uiso 1 1 calc R . . . .
C9 C 0.7210(3) 0.3561(3) 0.5997(3) 0.0434(9) Uani 1 1 d . . . . .
H9 H 0.692247 0.356739 0.532622 0.052 Uiso 1 1 calc R . . . .
C10 C 0.6734(3) 0.4718(3) 0.6459(2) 0.0377(8) Uani 1 1 d . . . . .
H10 H 0.694274 0.466935 0.714056 0.045 Uiso 1 1 calc R . . . .
C14 C 0.6771(3) 0.1182(4) 0.5797(3) 0.0471(9) Uani 1 1 d . . . . .
C15 C 0.6325(3) 0.0115(4) 0.6155(3) 0.0528(10) Uani 1 1 d . . . . .
H15 H 0.620186 0.014510 0.676676 0.063 Uiso 1 1 calc R . . . .
C16 C 0.6058(3) -0.0992(4) 0.5628(3) 0.0565(10) Uani 1 1 d . . . . .
H16 H 0.575579 -0.171836 0.587808 0.068 Uiso 1 1 calc R . . . .
C17 C 0.6233(3) -0.1030(4) 0.4747(3) 0.0547(10) Uani 1 1 d . . . . .
C18 C 0.6689(4) -0.0038(4) 0.4350(3) 0.0630(12) Uani 1 1 d . . . . .
H18 H 0.681166 -0.011008 0.373917 0.076 Uiso 1 1 calc R . . . .
C19 C 0.6978(3) 0.1119(4) 0.4882(3) 0.0590(11) Uani 1 1 d . . . . .
H19 H 0.730044 0.182798 0.463195 0.071 Uiso 1 1 calc R . . . .
C21 C 0.4950(3) 0.5408(3) 0.6671(2) 0.0363(8) Uani 1 1 d . . . . .
C22 C 0.3884(3) 0.5175(4) 0.6439(3) 0.0437(9) Uani 1 1 d . . . . .
H22 H 0.363878 0.453892 0.598747 0.052 Uiso 1 1 calc R . . . .
C23 C 0.3188(3) 0.5861(4) 0.6862(3) 0.0519(10) Uani 1 1 d . . . . .
H23 H 0.247271 0.570444 0.669993 0.062 Uiso 1 1 calc R . . . .
C24 C 0.3568(3) 0.6790(4) 0.7531(3) 0.0538(10) Uani 1 1 d . . . . .
C25 C 0.4615(3) 0.7034(4) 0.7791(3) 0.0503(10) Uani 1 1 d . . . . .
H25 H 0.485472 0.765931 0.825169 0.060 Uiso 1 1 calc R . . . .
C26 C 0.5308(3) 0.6337(4) 0.7358(3) 0.0451(9) Uani 1 1 d . . . . .
H26 H 0.602290 0.649131 0.752792 0.054 Uiso 1 1 calc R . . . .
F1 F 0.5926(2) -0.2147(2) 0.4222(2) 0.0916(10) Uani 1 1 d . . . . .
F2 F 0.28814(19) 0.7512(3) 0.7942(2) 0.0919(10) Uani 1 1 d . . . . .
N13 N 0.7003(3) 0.2335(3) 0.6360(2) 0.0528(9) Uani 1 1 d . . . . .
H13 H 0.684(7) 0.230(8) 0.706(7) 0.21(4) Uiso 1 1 d . . . . .
N20 N 0.5636(2) 0.4684(3) 0.6213(2) 0.0476(8) Uani 1 1 d . . . . .
H20 H 0.538(4) 0.419(4) 0.581(3) 0.069(15) Uiso 1 1 d . . . . .
O7 O 0.8529(2) 0.4717(2) 0.54477(18) 0.0484(7) Uani 1 1 d . . . . .
O8 O 0.83419(18) 0.3693(2) 0.61166(19) 0.0496(7) Uani 1 1 d . . . . .
O11 O 0.70413(16) 0.5990(2) 0.61189(16) 0.0391(6) Uani 1 1 d . . . . .
O12 O 0.81273(17) 0.6203(2) 0.65769(15) 0.0386(6) Uani 1 1 d . . . . .

loop_
_atom_site_aniso_label
_atom_site_aniso_U_11
_atom_site_aniso_U_22
_atom_site_aniso_U_33
_atom_site_aniso_U_23
_atom_site_aniso_U_13
_atom_site_aniso_U_12
C1 0.0317(17) 0.0376(19) 0.0428(19) -0.0067(15) 0.0109(13) -0.0013(14)
C2 0.054(2) 0.061(3) 0.046(2) 0.0042(18) 0.0129(17) -0.002(2)
C3 0.060(3) 0.049(2) 0.076(3) 0.015(2) 0.016(2) -0.007(2)
C4 0.056(3) 0.050(3) 0.095(3) -0.012(2) 0.027(2) -0.020(2)
C5 0.032(2) 0.065(3) 0.073(3) -0.016(2) 0.0043(18) -0.0088(18)
C6 0.0334(19) 0.051(2) 0.056(2) -0.0004(17) 0.0073(15) 0.0017(16)
C9 0.0379(19) 0.0309(19) 0.062(2) 0.0000(16) 0.0095(16) 0.0020(15)
C10 0.0324(18) 0.0368(19) 0.0442(19) -0.0013(15) 0.0072(14) -0.0015(14)
C14 0.037(2) 0.044(2) 0.060(2) -0.0159(18) 0.0062(16) 0.0050(17)
C15 0.051(2) 0.055(3) 0.051(2) 0.0009(19) 0.0035(17) 0.0030(19)
C16 0.052(2) 0.039(2) 0.073(3) 0.003(2) -0.0029(19) 0.0025(18)
C17 0.055(2) 0.033(2) 0.071(3) -0.0175(19) -0.0033(19) 0.0036(18)
C18 0.081(3) 0.056(3) 0.055(3) -0.009(2) 0.018(2) 0.011(2)
C19 0.065(3) 0.043(2) 0.074(3) -0.004(2) 0.026(2) 0.000(2)
C21 0.0311(17) 0.0340(18) 0.0440(19) -0.0033(14) 0.0076(14) -0.0026(14)
C22 0.0349(19) 0.041(2) 0.052(2) -0.0116(16) -0.0015(15) -0.0017(16)
C23 0.0281(18) 0.063(3) 0.062(2) -0.014(2) -0.0003(16) 0.0001(17)
C24 0.036(2) 0.069(3) 0.057(2) -0.018(2) 0.0108(17) 0.0047(19)
C25 0.041(2) 0.056(2) 0.053(2) -0.0213(18) 0.0087(16) -0.0088(18)
C26 0.0328(18) 0.049(2) 0.053(2) -0.0120(17) 0.0077(15) -0.0098(16)
F1 0.107(2) 0.0477(15) 0.110(2) -0.0347(15) -0.0087(18) -0.0037(14)
F2 0.0452(15) 0.129(2) 0.101(2) -0.0599(19) 0.0118(14) 0.0173(15)
N13 0.065(2) 0.0421(19) 0.051(2) -0.0032(15) 0.0102(16) -0.0045(16)
N20 0.0285(15) 0.052(2) 0.061(2) -0.0205(17) 0.0046(14) -0.0027(14)
O7 0.0510(16) 0.0443(15) 0.0534(16) -0.0132(12) 0.0188(12) -0.0061(12)
O8 0.0374(14) 0.0366(14) 0.0751(19) -0.0010(12) 0.0111(12) 0.0028(11)
O11 0.0274(12) 0.0362(13) 0.0520(15) 0.0009(10) 0.0021(10) 0.0027(10)
O12 0.0327(12) 0.0413(14) 0.0420(13) -0.0078(10) 0.0071(9) -0.0062(10)

loop_
_atom_type_symbol
_atom_type_description
_atom_type_scat_dispersion_real
_atom_type_scat_dispersion_imag
_atom_type_scat_source
C C 0.0033 0.0016 'International Tables Vol C Tables 4.2.6.8 and 6.1.1.4'
H H 0.0000 0.0000 'International Tables Vol C Tables 4.2.6.8 and 6.1.1.4'
F F 0.0171 0.0103 'International Tables Vol C Tables 4.2.6.8 and 6.1.1.4'
N N 0.0061 0.0033 'International Tables Vol C Tables 4.2.6.8 and 6.1.1.4'
O O 0.0106 0.0060 'International Tables Vol C Tables 4.2.6.8 and 6.1.1.4'

loop_
_geom_angle_atom_site_label_1
_geom_angle_atom_site_label_2
_geom_angle_atom_site_label_3
_geom_angle
_geom_angle_site_symmetry_1
_geom_angle_site_symmetry_3
C6 C1 C2 112.2(3) . .
O7 C1 C2 103.2(3) . .
O7 C1 C6 113.5(3) . .
O12 C1 C2 113.3(3) . .
O12 C1 C6 104.7(3) . .
O12 C1 O7 110.2(2) . .
C1 C2 H2A 109.3 . .
C1 C2 H2B 109.3 . .
H2A C2 H2B 108.0 . .
C3 C2 C1 111.5(3) . .
C3 C2 H2A 109.3 . .
C3 C2 H2B 109.3 . .
C2 C3 H3A 109.4 . .
C2 C3 H3B 109.4 . .
C2 C3 C4 111.2(3) . .
H3A C3 H3B 108.0 . .
C4 C3 H3A 109.4 . .
C4 C3 H3B 109.4 . .
C3 C4 H4A 109.3 . .
C3 C4 H4B 109.3 . .
H4A C4 H4B 108.0 . .
C5 C4 C3 111.4(3) . .
C5 C4 H4A 109.3 . .
C5 C4 H4B 109.3 . .
C4 C5 H5A 109.7 . .
C4 C5 H5B 109.7 . .
C4 C5 C6 109.7(3) . .
H5A C5 H5B 108.2 . .
C6 C5 H5A 109.7 . .
C6 C5 H5B 109.7 . .
C1 C6 C5 112.5(3) . .
C1 C6 H6A 109.1 . .
C1 C6 H6B 109.1 . .
C5 C6 H6A 109.1 . .
C5 C6 H6B 109.1 . .
H6A C6 H6B 107.8 . .
C10 C9 H9 108.6 . .
N13 C9 H9 108.6 . .
N13 C9 C10 112.9(3) . .
N13 C9 O8 107.2(3) . .
O8 C9 H9 108.6 . .
O8 C9 C10 110.9(3) . .
C9 C10 H10 110.1 . .
N20 C10 C9 109.9(3) . .
N20 C10 H10 110.1 . .
N20 C10 O11 105.2(3) . .
O11 C10 C9 111.3(3) . .
O11 C10 H10 110.1 . .
C15 C14 C19 119.4(4) . .
C15 C14 N13 118.8(4) . .
C19 C14 N13 121.8(4) . .
C14 C15 H15 119.6 . .
C16 C15 C14 120.7(4) . .
C16 C15 H15 119.6 . .
C15 C16 H16 120.3 . .
C17 C16 C15 119.5(4) . .
C17 C16 H16 120.3 . .
C16 C17 C18 123.5(4) . .
C16 C17 F1 118.2(4) . .
C18 C17 F1 118.3(4) . .
C17 C18 H18 121.0 . .
C17 C18 C19 118.1(4) . .
C19 C18 H18 121.0 . .
C14 C19 C18 118.7(4) . .
C14 C19 H19 120.6 . .
C18 C19 H19 120.6 . .
C22 C21 C26 118.9(3) . .
C22 C21 N20 119.1(3) . .
C26 C21 N20 121.9(3) . .
C21 C22 H22 119.4 . .
C23 C22 C21 121.1(3) . .
C23 C22 H22 119.4 . .
C22 C23 H23 120.7 . .
C22 C23 C24 118.5(3) . .
C24 C23 H23 120.7 . .
C25 C24 C23 122.1(3) . .
F2 C24 C23 119.3(3) . .
F2 C24 C25 118.6(3) . .
C24 C25 H25 120.6 . .
C24 C25 C26 118.7(3) . .
C26 C25 H25 120.6 . .
C21 C26 H26 119.7 . .
C25 C26 C21 120.5(3) . .
C25 C26 H26 119.7 . .
C9 N13 C14 122.8(4) . .
C9 N13 H13 118(4) . .
C14 N13 H13 118(4) . .
C10 N20 H20 119(3) . .
C21 N20 C10 124.4(3) . .
C21 N20 H20 117(3) . .
C1 O7 O8 109.6(2) . .
C9 O8 O7 105.4(2) . .
C10 O11 O12 105.9(2) . .
C1 O12 O11 109.6(2) . .

loop_
_geom_bond_atom_site_label_1
_geom_bond_atom_site_label_2
_geom_bond_distance
_geom_bond_site_symmetry_2
C1 C2 1.519(5) .
C1 C6 1.508(5) .
C1 O7 1.431(4) .
C1 O12 1.423(4) .
C2 H2A 0.9700 .
C2 H2B 0.9700 .
C2 C3 1.509(6) .
C3 H3A 0.9700 .
C3 H3B 0.9700 .
C3 C4 1.513(6) .
C4 H4A 0.9700 .
C4 H4B 0.9700 .
C4 C5 1.507(6) .
C5 H5A 0.9700 .
C5 H5B 0.9700 .
C5 C6 1.527(5) .
C6 H6A 0.9700 .
C6 H6B 0.9700 .
C9 H9 0.9800 .
C9 C10 1.525(5) .
C9 N13 1.382(5) .
C9 O8 1.454(4) .
C10 H10 0.9800 .
C10 N20 1.407(4) .
C10 O11 1.449(4) .
C14 C15 1.362(5) .
C14 C19 1.402(5) .
C14 N13 1.417(5) .
C15 H15 0.9300 .
C15 C16 1.359(5) .
C16 H16 0.9300 .
C16 C17 1.339(6) .
C17 C18 1.339(6) .
C17 F1 1.374(4) .
C18 H18 0.9300 .
C18 C19 1.408(6) .
C19 H19 0.9300 .
C21 C22 1.384(5) .
C21 C26 1.385(5) .
C21 N20 1.402(4) .
C22 H22 0.9300 .
C22 C23 1.363(5) .
C23 H23 0.9300 .
C23 C24 1.374(5) .
C24 C25 1.367(5) .
C24 F2 1.363(4) .
C25 H25 0.9300 .
C25 C26 1.373(5) .
C26 H26 0.9300 .
N13 H13 1.08(10) .
N20 H20 0.79(5) .
O7 O8 1.462(3) .
O11 O12 1.464(3) .

loop_
_geom_torsion_atom_site_label_1
_geom_torsion_atom_site_label_2
_geom_torsion_atom_site_label_3
_geom_torsion_atom_site_label_4
_geom_torsion
_geom_torsion_site_symmetry_1
_geom_torsion_site_symmetry_2
_geom_torsion_site_symmetry_3
_geom_torsion_site_symmetry_4
C1 C2 C3 C4 54.4(4) . . . .
C1 O7 O8 C9 103.7(3) . . . .
C2 C1 C6 C5 52.6(4) . . . .
C2 C1 O7 O8 -166.8(2) . . . .
C2 C1 O12 O11 68.4(3) . . . .
C2 C3 C4 C5 -58.0(5) . . . .
C3 C4 C5 C6 57.2(4) . . . .
C4 C5 C6 C1 -54.8(4) . . . .
C6 C1 C2 C3 -52.0(4) . . . .
C6 C1 O7 O8 71.5(3) . . . .
C6 C1 O12 O11 -169.0(2) . . . .
C9 C10 N20 C21 165.2(3) . . . .
C9 C10 O11 O12 -75.8(3) . . . .
C10 C9 N13 C14 141.1(3) . . . .
C10 C9 O8 O7 -76.5(3) . . . .
C10 O11 O12 C1 103.5(3) . . . .
C14 C15 C16 C17 -0.2(6) . . . .
C15 C14 C19 C18 1.8(6) . . . .
C15 C14 N13 C9 -163.7(4) . . . .
C15 C16 C17 C18 1.8(6) . . . .
C15 C16 C17 F1 -178.0(4) . . . .
C16 C17 C18 C19 -1.5(7) . . . .
C17 C18 C19 C14 -0.4(6) . . . .
C19 C14 C15 C16 -1.5(6) . . . .
C19 C14 N13 C9 15.6(6) . . . .
C21 C22 C23 C24 -0.4(6) . . . .
C22 C21 C26 C25 -1.2(6) . . . .
C22 C21 N20 C10 -172.4(3) . . . .
C22 C23 C24 C25 -0.6(7) . . . .
C22 C23 C24 F2 178.1(4) . . . .
C23 C24 C25 C26 0.8(7) . . . .
C24 C25 C26 C21 0.1(6) . . . .
C26 C21 C22 C23 1.3(6) . . . .
C26 C21 N20 C10 6.7(6) . . . .
F1 C17 C18 C19 178.4(4) . . . .
F2 C24 C25 C26 -178.0(4) . . . .
N13 C9 C10 N20 -68.8(4) . . . .
N13 C9 C10 O11 175.1(3) . . . .
N13 C9 O8 O7 159.9(3) . . . .
N13 C14 C15 C16 177.8(4) . . . .
N13 C14 C19 C18 -177.5(4) . . . .
N20 C10 O11 O12 165.3(2) . . . .
N20 C21 C22 C23 -179.6(4) . . . .
N20 C21 C26 C25 179.8(4) . . . .
O7 C1 C2 C3 -174.5(3) . . . .
O7 C1 C6 C5 169.1(3) . . . .
O7 C1 O12 O11 -46.7(3) . . . .
O8 C9 C10 N20 170.9(3) . . . .
O8 C9 C10 O11 54.8(4) . . . .
O8 C9 N13 C14 -96.6(4) . . . .
O11 C10 N20 C21 -74.9(4) . . . .
O12 C1 C2 C3 66.3(4) . . . .
O12 C1 C6 C5 -70.7(4) . . . .
O12 C1 O7 O8 -45.5(3) . . . .

loop_
_publcif_info_tables.block_id
_publcif_info_tables.reference_item
{2b276e1a-bd55-48ab-8e7f-d173fce8dfb4} '_publcif_info_datablock.publ_exptl'
{2b276e1a-bd55-48ab-8e7f-d173fce8dfb4} '_geom_extra_table_headA'
{2b276e1a-bd55-48ab-8e7f-d173fce8dfb4} '_geom_extra_table_headB'
{2b276e1a-bd55-48ab-8e7f-d173fce8dfb4} '_geom_extra_table_headC'
{2b276e1a-bd55-48ab-8e7f-d173fce8dfb4} '_geom_extra_table_headD'
{2b276e1a-bd55-48ab-8e7f-d173fce8dfb4} '_geom_extra_table_headE'
{2b276e1a-bd55-48ab-8e7f-d173fce8dfb4} '_geom_extra_table_headF'
{2b276e1a-bd55-48ab-8e7f-d173fce8dfb4} '_geom_extra_table_headG'

loop_
_publcif_info_cif.paper_type
CE

loop_
_publcif_info_datablock.id
_publcif_info_datablock.publ_exptl
_publcif_info_datablock.publ_geom
_publcif_info_datablock.structure
{3f73d32d-5c09-4b56-ae73-93ade6e364b4} y y y
{bc945ffe-0fbd-4bc6-842c-018cccc11806} y y y
{4559c639-24e7-420e-98ab-1bed835639ce} y y y
{2b276e1a-bd55-48ab-8e7f-d173fce8dfb4} ? ? ?

loop_
_publcif_info_exptl_table_extra_item
sin_theta_over_lambda_max

loop_
_publcif_info_exptl_table_header_item
Datablock_name

_cod_database_fobs_code 2022638
